data_7707023
loop_
_publ_author_name
'Xu, Qing-Dou'
'Zeng, Chen'
'Su, Shao-Dong'
'Yang, Yu-Ying'
'Hu, Sheng-Min'
'Li, Ting-Ya'
'Wu, Xin-Tao'
'Sheng, Tian-Lu'

_publ_section_title
;
 Tuning metal to metal charge transfer properties in cyanidometal-bridged
 complexes by changing the auxiliary ligand on the bridge.
;
_journal_issue 18
_journal_name_full 'Dalton transactions (Cambridge, England : 2003)'
_journal_page_first 6161
_journal_page_last 6169
_journal_paper_doi 10.1039/d1dt00157d
_journal_volume 50
_journal_year 2021
_chemical_formula_moiety 'C98 H102 Fe2 N6 P4 Ru, 2(F6 P)'
_chemical_formula_sum 'C98 H102 F12 Fe2 N6 P6 Ru'
_chemical_formula_weight 1990.44
_space_group_crystal_system orthorhombic
_space_group_IT_number 29
_space_group_name_Hall 'P 2c -2ac'
_space_group_name_H-M_alt 'P c a 21'
_atom_sites_solution_hydrogens geom
_atom_sites_solution_primary iterative
_audit_creation_date 2020-12-24
_audit_creation_method
;
Olex2 1.2
(compiled 2018.05.29 svn.r3508 for OlexSys, GUI svn.r5506)
;
_audit_update_record
;
2021-01-12 deposited with the CCDC.	2021-03-30 downloaded from the CCDC.
;
_cell_angle_alpha 90
_cell_angle_beta 90
_cell_angle_gamma 90
_cell_formula_units_Z 4
_cell_length_a 21.111(5)
_cell_length_b 15.961(3)
_cell_length_c 34.384(8)
_cell_measurement_reflns_used 43568
_cell_measurement_temperature 293(2)
_cell_measurement_theta_max 33.4451
_cell_measurement_theta_min 1.1844
_cell_volume 11586(4)
_computing_molecular_graphics 'Olex2 (Dolomanov et al., 2009)'
_computing_publication_material 'Olex2 (Dolomanov et al., 2009)'
_computing_structure_refinement 'XL (Sheldrick, 2008)'
_computing_structure_solution 'olex2.solve (Bourhis et al., 2015)'
_diffrn_ambient_temperature 293(2)
_diffrn_measured_fraction_theta_full 0.996
_diffrn_measured_fraction_theta_max 0.997
_diffrn_measurement_device_type 'Bruker P4'
_diffrn_measurement_method '\w scans'
_diffrn_radiation_monochromator graphite
_diffrn_radiation_type MoK\a
_diffrn_radiation_wavelength 0.71073
_diffrn_reflns_av_R_equivalents 0.0899
_diffrn_reflns_av_unetI/netI 0.0467
_diffrn_reflns_Laue_measured_fraction_full 0.996
_diffrn_reflns_Laue_measured_fraction_max 0.997
_diffrn_reflns_limit_h_max 27
_diffrn_reflns_limit_h_min -27
_diffrn_reflns_limit_k_max 20
_diffrn_reflns_limit_k_min -20
_diffrn_reflns_limit_l_max 44
_diffrn_reflns_limit_l_min -44
_diffrn_reflns_number 164564
_diffrn_reflns_point_group_measured_fraction_full 0.997
_diffrn_reflns_point_group_measured_fraction_max 0.998
_diffrn_reflns_theta_full 25.242
_diffrn_reflns_theta_max 27.485
_diffrn_reflns_theta_min 1.184
_exptl_absorpt_coefficient_mu 0.518
_exptl_absorpt_correction_T_max 1.000
_exptl_absorpt_correction_T_min 0.8407
_exptl_absorpt_correction_type multi-scan
_exptl_crystal_colour 'Dark red'
_exptl_crystal_density_diffrn 1.141
_exptl_crystal_description Blocky
_exptl_crystal_F_000 4104
_exptl_crystal_size_max 0.412
_exptl_crystal_size_mid 0.360
_exptl_crystal_size_min 0.341
_refine_diff_density_max 0.763
_refine_diff_density_min -0.675
_refine_diff_density_rms 0.073
_refine_ls_abs_structure_details
;
 Refined as an inversion twin.
;
_refine_ls_abs_structure_Flack 0.17(3)
_refine_ls_extinction_method none
_refine_ls_goodness_of_fit_ref 1.054
_refine_ls_hydrogen_treatment constr
_refine_ls_matrix_type full
_refine_ls_number_parameters 1081
_refine_ls_number_reflns 26501
_refine_ls_number_restraints 116
_refine_ls_restrained_S_all 1.060
_refine_ls_R_factor_all 0.0906
_refine_ls_R_factor_gt 0.0832
_refine_ls_shift/su_max 0.000
_refine_ls_shift/su_mean 0.000
_refine_ls_structure_factor_coef Fsqd
_refine_ls_weighting_details 'w=1/[\s^2^(Fo^2^)+(0.1239P)^2^+5.7041P] where P=(Fo^2^+2Fc^2^)/3'
_refine_ls_weighting_scheme calc
_refine_ls_wR_factor_gt 0.2227
_refine_ls_wR_factor_ref 0.2310
_reflns_Friedel_coverage 0.968
_reflns_Friedel_fraction_full 0.998
_reflns_Friedel_fraction_max 0.998
_reflns_number_gt 23300
_reflns_number_total 26501
_reflns_threshold_expression 'I > 2\s(I)'
_cod_data_source_file d1dt00157d2.cif
_cod_data_source_block a_sqd
_cod_depositor_comments
;
The following automatic conversions were performed:

data item '_exptl_absorpt_correction_type' value 'Multi-scan' was
changed to 'multi-scan' in accordance with the
/home/data/users/saulius/crontab/automatic-downloads/rss-feeds/RSC/lib/dictionaries/cif_core.dic
dictionary named 'cif_core.dic' version 2.4.2 last updated on
2011-04-26.

Automatic conversion script
Id: cif_fix_values 7556 2019-12-06 15:28:31Z antanas 

 Adding full bibliography for 7707021--7707026.cif.
;
_cod_database_code 7707023
_shelx_shelxl_version_number 2014/7
_shelx_space_group_comment
;
The symmetry employed for this shelxl refinement is uniquely defined
by the following loop, which should always be used as a source of
symmetry information in preference to the above space-group names.
They are only intended as comments.
;
_platon_squeeze_void_probe_radius 1.20
_olex2_refinement_description
;
1. Twinned data refinement
 Scales: 0.83(3)
 0.17(3)
2. Fixed Uiso
 At 1.2 times of:
  All C(H) groups, All C(H,H) groups
 At 1.5 times of:
  All C(H,H,H) groups
3. Restrained distances
 P6-F10
 1.52 with sigma of 0.02
 P6-F11 = P6-F9
 1.7 with sigma of 0.02
 F11-F10
 2.2 with sigma of 0.01
 F11-F8
 2.2 with sigma of 0.01
 F10-F12
 2.2 with sigma of 0.01
 F11-F7
 2.2 with sigma of 0.01
 F8-F7
 2.2 with sigma of 0.01
 F7-F10
 2.2 with sigma of 0.01
 P6-F7 = P6-F12 = P6-F8 = P6-F11
 1.58 with sigma of 0.01
4. Rigid bond restraints
 C33, C34
 with sigma for 1-2 distances of 0.01 and sigma for 1-3 distances of 0.02
 C69, C70
 with sigma for 1-2 distances of 0.01 and sigma for 1-3 distances of 0.02
 P6, F11
 with sigma for 1-2 distances of 0.01 and sigma for 1-3 distances of 0.02
 C51, C52
 with sigma for 1-2 distances of 0.01 and sigma for 1-3 distances of 0.02
 C27, C28
 with sigma for 1-2 distances of 0.01 and sigma for 1-3 distances of 0.02
 C36, C37
 with sigma for 1-2 distances of 0.01 and sigma for 1-3 distances of 0.02
 C39, C44
 with sigma for 1-2 distances of 0.01 and sigma for 1-3 distances of 0.02
 C40, C41
 with sigma for 1-2 distances of 0.01 and sigma for 1-3 distances of 0.02
 C67, C68
 with sigma for 1-2 distances of 0.01 and sigma for 1-3 distances of 0.02
 C70, C71
 with sigma for 1-2 distances of 0.01 and sigma for 1-3 distances of 0.02
 C79, C80
 with sigma for 1-2 distances of 0.01 and sigma for 1-3 distances of 0.02
 C63, C68
 with sigma for 1-2 distances of 0.01 and sigma for 1-3 distances of 0.02
5. Uiso/Uaniso restraints and constraints
Uanis(P6) \\sim Ueq, Uanis(F12) \\sim Ueq, Uanis(F8) \\sim Ueq, Uanis(F10)
\\sim Ueq, Uanis(F7) \\sim Ueq, Uanis(F9) \\sim Ueq: with sigma of 0.01 and
sigma for terminal atoms of 0.02
Uanis(F12) \\sim Ueq, Uanis(F8) \\sim Ueq, Uanis(P6) \\sim Ueq, Uanis(F9) \\sim
Ueq, Uanis(F7) \\sim Ueq, Uanis(F10) \\sim Ueq: with sigma of 0.001 and sigma
for terminal atoms of 0.002
Uanis(F11) \\sim Ueq: with sigma of 0.01 and sigma for terminal atoms of 0.02
Uanis(C39) \\sim Ueq, Uanis(C40) \\sim Ueq, Uanis(C38) \\sim Ueq, Uanis(C33)
\\sim Ueq, Uanis(C74) \\sim Ueq, Uanis(C69) \\sim Ueq, Uanis(C80) \\sim Ueq,
Uanis(C75) \\sim Ueq: with sigma of 0.01 and sigma for terminal atoms of 0.02
6.a Secondary CH2 refined with riding coordinates:
 C62(H62A,H62B), C61(H61A,H61B), C98(H98A,H98B), C97(H97A,H97B)
6.b Aromatic/amide H refined with riding coordinates:
 C24(H24), C85(H85), C86(H86), C81(H81), C82(H82), C83(H83), C17(H17),
 C16(H16), C76(H76), C77(H77), C79(H79), C80(H80), C75(H75), C7(H7), C25(H25),
 C19(H19), C5(H5), C22(H22), C4(H4), C32(H32), C37(H37), C35(H35), C34(H34),
 C33(H33), C38(H38), C67(H67), C65(H65), C64(H64), C63(H63), C68(H68), C47(H47),
  C49(H49), C71(H71), C73(H73), C74(H74), C69(H69), C70(H70), C31(H31),
 C29(H29), C46(H46), C27(H27), C10(H10), C13(H13), C50(H50), C41(H41), C40(H40),
  C12(H12), C39(H39), C45(H45), C28(H28), C43(H43), C44(H44)
6.c Fitted hexagon refined as free rotating group:
 C84(C85,C86,C81,C82,C83), C76(C77,C78,C79,C80,C75), C37(C36,C35,C34,C33,C38),
 C67(C66,C65,C64,C63,C68), C71(C72,C73,C74,C69,C70)
6.d Idealised Me refined as rotating group:
 C96(H96A,H96B,H96C), C60(H60A,H60B,H60C), C93(H93A,H93B,H93C), C92(H92A,H92B,
 H92C), C94(H94A,H94B,H94C), C26(H26A,H26B,H26C), C8(H8A,H8B,H8C), C95(H95A,
 H95B,H95C), C20(H20A,H20B,H20C), C56(H56A,H56B,H56C), C58(H58A,H58B,H58C),
 C59(H59A,H59B,H59C), C57(H57A,H57B,H57C), C14(H14A,H14B,H14C)
;
_olex2_submission_special_instructions 'No special instructions were received'

loop_
_space_group_symop_operation_xyz
'x, y, z'
'-x, -y, z+1/2'
'-x+1/2, y, z+1/2'
'x+1/2, -y, z'

loop_
_atom_site_label
_atom_site_type_symbol
_atom_site_fract_x
_atom_site_fract_y
_atom_site_fract_z
_atom_site_U_iso_or_equiv
_atom_site_adp_type
_atom_site_occupancy
_atom_site_site_symmetry_order
_atom_site_calc_flag
_atom_site_refinement_flags_posn
_atom_site_refinement_flags_adp
_atom_site_refinement_flags_occupancy
_atom_site_disorder_assembly
_atom_site_disorder_group
Ru1 Ru 0.55492(3) 0.27528(4) 0.06881(2) 0.06036(16) Uani 1 1 d . . . . .
Fe2 Fe 0.60656(7) 0.53021(8) 0.15508(4) 0.0679(3) Uani 1 1 d . . . . .
Fe1 Fe 0.52172(6) 0.01029(8) -0.01408(5) 0.0743(3) Uani 1 1 d . . . . .
P4 P 0.50562(13) 0.53784(16) 0.17235(8) 0.0733(6) Uani 1 1 d . . . . .
P2 P 0.55206(13) 0.08155(17) -0.06605(8) 0.0791(6) Uani 1 1 d . . . . .
P1 P 0.62452(12) -0.01242(15) -0.00501(10) 0.0783(6) Uani 1 1 d . . . . .
P3 P 0.61648(15) 0.44665(18) 0.20580(8) 0.0807(6) Uani 1 1 d . . . . .
C2 C 0.5705(4) 0.3774(5) 0.1044(2) 0.0619(18) Uani 1 1 d . . . . .
N2 N 0.5835(3) 0.4341(4) 0.12510(19) 0.0605(14) Uani 1 1 d . . . . .
N6 N 0.6507(4) 0.2622(4) 0.0534(2) 0.0647(16) Uani 1 1 d . . . . .
N5 N 0.5630(4) 0.3598(5) 0.0233(2) 0.0665(17) Uani 1 1 d . . . . .
N1 N 0.5338(3) 0.1121(4) 0.0153(2) 0.0665(16) Uani 1 1 d . . . . .
C24 C 0.6947(4) 0.2090(5) 0.0679(4) 0.079(2) Uani 1 1 d . . . . .
H24 H 0.6841 0.1796 0.0903 0.095 Uiso 1 1 calc R . . . .
C1 C 0.5411(3) 0.1712(6) 0.0332(2) 0.0610(18) Uani 1 1 d . . . . .
C84 C 0.4479(3) 0.5598(4) 0.13360(17) 0.079(2) Uani 1 1 d . . . . .
C85 C 0.4305(3) 0.4984(3) 0.1070(2) 0.079(2) Uani 1 1 d G . . . .
H85 H 0.4467 0.4444 0.1093 0.095 Uiso 1 1 calc R . . . .
C86 C 0.3891(3) 0.5178(4) 0.0768(2) 0.091(3) Uani 1 1 d G . . . .
H86 H 0.3775 0.4767 0.0590 0.109 Uiso 1 1 calc R . . . .
C81 C 0.3650(4) 0.5985(5) 0.0734(2) 0.111(4) Uani 1 1 d G . . . .
H81 H 0.3373 0.6114 0.0532 0.133 Uiso 1 1 calc R . . . .
C82 C 0.3824(4) 0.6598(4) 0.1000(3) 0.120(5) Uani 1 1 d G . . . .
H82 H 0.3663 0.7138 0.0977 0.144 Uiso 1 1 calc R . . . .
C83 C 0.4238(4) 0.6405(4) 0.1301(2) 0.101(3) Uani 1 1 d G . . . .
H83 H 0.4354 0.6816 0.1479 0.122 Uiso 1 1 calc R . . . .
C17 C 0.5217(4) 0.4197(7) 0.0139(3) 0.082(3) Uani 1 1 d . . . . .
H17 H 0.4829 0.4202 0.0267 0.099 Uiso 1 1 calc R . . . .
C23 C 0.6697(4) 0.3060(6) 0.0209(3) 0.070(2) Uani 1 1 d . . . . .
C91 C 0.6217(6) 0.6095(6) 0.1077(3) 0.081(2) Uani 1 1 d . . . . .
C16 C 0.5325(5) 0.4790(7) -0.0128(3) 0.085(3) Uani 1 1 d . . . . .
H16 H 0.5003 0.5164 -0.0191 0.102 Uiso 1 1 calc R . . . .
C89 C 0.7039(5) 0.5712(7) 0.1483(3) 0.087(3) Uani 1 1 d . . . . .
C76 C 0.4958(7) 0.7032(9) 0.2629(4) 0.187(10) Uani 1 1 d . . . . .
H76 H 0.5241 0.7365 0.2768 0.224 Uiso 1 1 calc R . . . .
C77 C 0.5177(4) 0.6521(8) 0.2331(3) 0.122(5) Uani 1 1 d G . . . .
H77 H 0.5606 0.6511 0.2270 0.147 Uiso 1 1 calc R . . . .
C78 C 0.4754(4) 0.6023(6) 0.2124(2) 0.093(3) Uani 1 1 d G . . . .
C79 C 0.4113(4) 0.6038(8) 0.2216(3) 0.124(5) Uani 1 1 d G U . . .
H79 H 0.3830 0.5705 0.2077 0.149 Uiso 1 1 calc R . . . .
C80 C 0.3894(5) 0.6549(9) 0.2514(4) 0.157(7) Uani 1 1 d G U . . .
H80 H 0.3465 0.6559 0.2575 0.188 Uiso 1 1 calc R . . . .
C75 C 0.4317(7) 0.7046(10) 0.2721(4) 0.189(10) Uani 1 1 d G U . . .
H75 H 0.4171 0.7388 0.2920 0.227 Uiso 1 1 calc R . . . .
C55 C 0.4444(6) -0.0170(8) 0.0249(5) 0.100(4) Uani 1 1 d . . . . .
C51 C 0.4209(6) 0.0099(6) -0.0108(5) 0.099(4) Uani 1 1 d . U . . .
C96 C 0.5801(6) 0.6153(8) 0.0715(4) 0.101(3) Uani 1 1 d . . . . .
H96A H 0.5628 0.5611 0.0657 0.152 Uiso 1 1 calc GR . . . .
H96B H 0.6052 0.6341 0.0499 0.152 Uiso 1 1 calc GR . . . .
H96C H 0.5463 0.6542 0.0760 0.152 Uiso 1 1 calc GR . . . .
C87 C 0.6175(6) 0.6587(6) 0.1421(3) 0.089(3) Uani 1 1 d . . . . .
C54 C 0.4800(5) -0.0901(7) 0.0184(4) 0.090(3) Uani 1 1 d . . . . .
N3 N 0.4584(3) 0.2722(4) 0.0756(2) 0.0662(19) Uani 1 1 d . . . . .
C7 C 0.3684(6) 0.2315(8) 0.1139(4) 0.099(4) Uani 1 1 d . . . . .
H7 H 0.3537 0.2089 0.1371 0.119 Uiso 1 1 calc R . . . .
C25 C 0.7531(5) 0.1949(7) 0.0524(4) 0.087(3) Uani 1 1 d . . . . .
H25 H 0.7805 0.1567 0.0640 0.104 Uiso 1 1 calc R . . . .
C21 C 0.7714(4) 0.2370(6) 0.0198(3) 0.079(3) Uani 1 1 d . . . . .
C19 C 0.6370(5) 0.4280(7) -0.0205(3) 0.084(3) Uani 1 1 d . . . . .
H19 H 0.6774 0.4304 -0.0312 0.100 Uiso 1 1 calc R . . . .
C60 C 0.4285(8) 0.0203(10) 0.0621(5) 0.123(5) Uani 1 1 d . . . . .
H60A H 0.4539 -0.0048 0.0821 0.185 Uiso 1 1 calc GR . . . .
H60B H 0.3845 0.0109 0.0676 0.185 Uiso 1 1 calc GR . . . .
H60C H 0.4367 0.0794 0.0612 0.185 Uiso 1 1 calc GR . . . .
C93 C 0.6868(7) 0.6798(10) 0.2044(4) 0.121(5) Uani 1 1 d . . . . .
H93A H 0.6602 0.6634 0.2257 0.181 Uiso 1 1 calc GR . . . .
H93B H 0.6838 0.7393 0.2007 0.181 Uiso 1 1 calc GR . . . .
H93C H 0.7299 0.6650 0.2100 0.181 Uiso 1 1 calc GR . . . .
C5 C 0.4140(6) 0.2910(7) 0.0483(4) 0.087(3) Uani 1 1 d . . . . .
H5 H 0.4266 0.3130 0.0244 0.104 Uiso 1 1 calc R . . . .
C88 C 0.6651(6) 0.6348(7) 0.1673(3) 0.085(3) Uani 1 1 d . . . . .
C22 C 0.7282(5) 0.2914(6) 0.0036(3) 0.077(2) Uani 1 1 d . . . . .
H22 H 0.7384 0.3190 -0.0194 0.093 Uiso 1 1 calc R . . . .
N4 N 0.5434(4) 0.2119(5) 0.1221(3) 0.0727(19) Uani 1 1 d . . . . .
C92 C 0.5744(8) 0.7352(7) 0.1454(5) 0.115(5) Uani 1 1 d . . . . .
H92A H 0.5377 0.7273 0.1294 0.173 Uiso 1 1 calc GR . . . .
H92B H 0.5969 0.7842 0.1370 0.173 Uiso 1 1 calc GR . . . .
H92C H 0.5616 0.7422 0.1720 0.173 Uiso 1 1 calc GR . . . .
C4 C 0.3525(3) 0.2779(6) 0.0554(4) 0.095(4) Uani 1 1 d . . . . .
H4 H 0.3260 0.2871 0.0342 0.115 Uiso 1 1 calc R . . . .
C94 C 0.7689(5) 0.5388(9) 0.1621(4) 0.097(3) Uani 1 1 d . . . . .
H94A H 0.7673 0.5274 0.1895 0.146 Uiso 1 1 calc GR . . . .
H94B H 0.8006 0.5805 0.1570 0.146 Uiso 1 1 calc GR . . . .
H94C H 0.7793 0.4883 0.1483 0.146 Uiso 1 1 calc GR . . . .
C52 C 0.4418(5) -0.0454(9) -0.0394(5) 0.104(4) Uani 1 1 d . U . . .
C6 C 0.4358(5) 0.2384(6) 0.1101(3) 0.076(2) Uani 1 1 d . . . . .
C11 C 0.4850(6) 0.2111(6) 0.1363(3) 0.083(3) Uani 1 1 d . . . . .
C53 C 0.4802(6) -0.1095(7) -0.0207(5) 0.110(4) Uani 1 1 d . . . . .
P5 P 0.32898(19) 0.4972(3) -0.04229(11) 0.1048(10) Uani 1 1 d . . . . .
C32 C 0.7433(10) -0.0176(9) 0.0914(7) 0.129(6) Uani 1 1 d . . . . .
H32 H 0.7866 -0.0215 0.0962 0.154 Uiso 1 1 calc R . . . .
C26 C 0.8347(5) 0.2195(10) 0.0004(6) 0.130(6) Uani 1 1 d . . . . .
H26A H 0.8593 0.1828 0.0165 0.194 Uiso 1 1 calc GR . . . .
H26B H 0.8571 0.2712 -0.0033 0.194 Uiso 1 1 calc GR . . . .
H26C H 0.8276 0.1934 -0.0244 0.194 Uiso 1 1 calc GR . . . .
C37 C 0.6930(6) -0.1048(7) -0.0600(3) 0.153(7) Uani 1 1 d . U . . .
H37 H 0.6922 -0.0561 -0.0748 0.183 Uiso 1 1 calc R . . . .
C36 C 0.6658(5) -0.1057(5) -0.0231(3) 0.112(4) Uani 1 1 d G U . . .
C35 C 0.6670(5) -0.1785(5) -0.0010(3) 0.118(5) Uani 1 1 d G . . . .
H35 H 0.6488 -0.1790 0.0237 0.141 Uiso 1 1 calc R . . . .
C34 C 0.6954(6) -0.2504(5) -0.0156(4) 0.153(6) Uani 1 1 d G U . . .
H34 H 0.6962 -0.2991 -0.0008 0.184 Uiso 1 1 calc R . . . .
C33 C 0.7226(7) -0.2496(7) -0.0524(5) 0.181(9) Uani 1 1 d G U . . .
H33 H 0.7416 -0.2977 -0.0622 0.218 Uiso 1 1 calc R . . . .
C38 C 0.7214(7) -0.1768(10) -0.0746(4) 0.216(12) Uani 1 1 d G U . . .
H38 H 0.7396 -0.1762 -0.0992 0.259 Uiso 1 1 calc R . . . .
F2 F 0.2845(7) 0.5050(13) -0.0076(4) 0.242(10) Uani 1 1 d . . . . .
F3 F 0.2921(9) 0.5670(10) -0.0637(4) 0.234(9) Uani 1 1 d . . . . .
C30 C 0.6543(5) -0.0113(6) 0.0449(4) 0.084(3) Uani 1 1 d . . . . .
C67 C 0.6751(6) 0.3004(7) 0.2349(3) 0.147(7) Uani 1 1 d . U . . .
H67 H 0.6518 0.3108 0.2574 0.177 Uiso 1 1 calc R . . . .
C66 C 0.6696(5) 0.3537(5) 0.2031(3) 0.099(3) Uani 1 1 d G . . . .
C65 C 0.7045(5) 0.3382(6) 0.1696(2) 0.103(3) Uani 1 1 d G . . . .
H65 H 0.7008 0.3739 0.1483 0.123 Uiso 1 1 calc R . . . .
C64 C 0.7448(5) 0.2695(7) 0.1679(4) 0.124(5) Uani 1 1 d G . . . .
H64 H 0.7681 0.2592 0.1454 0.149 Uiso 1 1 calc R . . . .
C63 C 0.7503(6) 0.2162(6) 0.1996(5) 0.196(13) Uani 1 1 d G U . . .
H63 H 0.7773 0.1702 0.1985 0.236 Uiso 1 1 calc R . . . .
C68 C 0.7154(7) 0.2317(7) 0.2332(4) 0.184(11) Uani 1 1 d G U . . .
H68 H 0.7191 0.1960 0.2545 0.221 Uiso 1 1 calc R . . . .
C8 C 0.2543(6) 0.2428(10) 0.0946(6) 0.122(5) Uani 1 1 d . . . . .
H8A H 0.2478 0.1947 0.1108 0.184 Uiso 1 1 calc GR . . . .
H8B H 0.2328 0.2348 0.0703 0.184 Uiso 1 1 calc GR . . . .
H8C H 0.2377 0.2917 0.1073 0.184 Uiso 1 1 calc GR . . . .
C48 C 0.5037(7) 0.1679(8) -0.0826(4) 0.099(3) Uani 1 1 d . . . . .
C47 C 0.4591(8) 0.1561(11) -0.1141(5) 0.123(5) Uani 1 1 d . . . . .
H47 H 0.4580 0.1063 -0.1280 0.147 Uiso 1 1 calc R . . . .
C49 C 0.4960(7) 0.2409(8) -0.0603(3) 0.093(3) Uani 1 1 d . . . . .
H49 H 0.5217 0.2491 -0.0387 0.111 Uiso 1 1 calc R . . . .
F1 F 0.2933(11) 0.4324(15) -0.0646(6) 0.290(12) Uani 1 1 d . . . . .
C90 C 0.6757(5) 0.5564(7) 0.1112(3) 0.086(3) Uani 1 1 d . . . . .
C71 C 0.7096(5) 0.4837(8) 0.2619(3) 0.131(6) Uani 1 1 d . U . . .
H71 H 0.7383 0.4635 0.2436 0.157 Uiso 1 1 calc R . . . .
C72 C 0.6452(5) 0.4842(7) 0.2535(2) 0.107(4) Uani 1 1 d G . . . .
C73 C 0.6023(5) 0.5145(9) 0.2807(3) 0.172(9) Uani 1 1 d G . . . .
H73 H 0.5592 0.5148 0.2751 0.206 Uiso 1 1 calc R . . . .
C74 C 0.6237(8) 0.5443(11) 0.3164(3) 0.178(9) Uani 1 1 d G U . . .
H74 H 0.5950 0.5645 0.3346 0.214 Uiso 1 1 calc R . . . .
C69 C 0.6882(8) 0.5438(11) 0.3247(3) 0.197(10) Uani 1 1 d G U . . .
H69 H 0.7025 0.5637 0.3486 0.236 Uiso 1 1 calc R . . . .
C70 C 0.7311(6) 0.5135(10) 0.2975(4) 0.175(9) Uani 1 1 d G U . . .
H70 H 0.7742 0.5131 0.3031 0.210 Uiso 1 1 calc R . . . .
C18 C 0.6220(4) 0.3666(6) 0.0063(3) 0.074(2) Uani 1 1 d . . . . .
C31 C 0.7195(6) -0.0185(8) 0.0526(4) 0.101(4) Uani 1 1 d . . . . .
H31 H 0.7477 -0.0239 0.0320 0.121 Uiso 1 1 calc R . . . .
C29 C 0.6121(7) -0.0041(7) 0.0759(4) 0.101(4) Uani 1 1 d . . . . .
H29 H 0.5690 0.0014 0.0710 0.121 Uiso 1 1 calc R . . . .
C46 C 0.4165(12) 0.2242(12) -0.1232(6) 0.156(8) Uani 1 1 d . . . . .
H46 H 0.3901 0.2198 -0.1447 0.187 Uiso 1 1 calc R . . . .
C3 C 0.3227(5) 0.2542(7) 0.0874(5) 0.108(5) Uani 1 1 d . . . . .
C27 C 0.7017(14) -0.0110(11) 0.1212(7) 0.150(8) Uani 1 1 d . U . . .
H27 H 0.7173 -0.0101 0.1465 0.180 Uiso 1 1 calc R . . . .
C15 C 0.5913(6) 0.4860(7) -0.0314(3) 0.089(3) Uani 1 1 d . . . . .
C95 C 0.7031(6) 0.5009(8) 0.0807(4) 0.098(4) Uani 1 1 d . . . . .
H95A H 0.7259 0.4558 0.0928 0.146 Uiso 1 1 calc GR . . . .
H95B H 0.7316 0.5326 0.0646 0.146 Uiso 1 1 calc GR . . . .
H95C H 0.6696 0.4784 0.0649 0.146 Uiso 1 1 calc GR . . . .
C10 C 0.4706(7) 0.1884(9) 0.1747(4) 0.106(4) Uani 1 1 d . . . . .
H10 H 0.4291 0.1901 0.1837 0.127 Uiso 1 1 calc R . . . .
C20 C 0.6064(8) 0.5567(13) -0.0606(6) 0.163(9) Uani 1 1 d . . . . .
H20A H 0.6052 0.5348 -0.0865 0.244 Uiso 1 1 calc GR . . . .
H20B H 0.6478 0.5788 -0.0553 0.244 Uiso 1 1 calc GR . . . .
H20C H 0.5755 0.6005 -0.0580 0.244 Uiso 1 1 calc GR . . . .
F4 F 0.3796(6) 0.4968(8) -0.0760(3) 0.156(4) Uani 1 1 d . . . . .
C62 C 0.6281(6) 0.1330(6) -0.0530(3) 0.083(3) Uani 1 1 d . . . . .
H62A H 0.6511 0.1469 -0.0765 0.100 Uiso 1 1 calc R . . . .
H62B H 0.6194 0.1847 -0.0391 0.100 Uiso 1 1 calc R . . . .
F5 F 0.3695(9) 0.4348(11) -0.0186(4) 0.233(9) Uani 1 1 d . . . . .
C56 C 0.3783(6) 0.0836(11) -0.0165(6) 0.135(6) Uani 1 1 d . . . . .
H56A H 0.3887 0.1262 0.0022 0.203 Uiso 1 1 calc GR . . . .
H56B H 0.3351 0.0666 -0.0130 0.203 Uiso 1 1 calc GR . . . .
H56C H 0.3839 0.1054 -0.0422 0.203 Uiso 1 1 calc GR . . . .
C9 C 0.5200(8) 0.1630(10) 0.1991(4) 0.115(5) Uani 1 1 d . . . . .
C42 C 0.5734(6) 0.0357(11) -0.1128(4) 0.107(4) Uani 1 1 d . . . . .
C58 C 0.5034(9) -0.1902(8) -0.0410(6) 0.142(7) Uani 1 1 d . . . . .
H58A H 0.5101 -0.1792 -0.0682 0.213 Uiso 1 1 calc GR . . . .
H58B H 0.4721 -0.2334 -0.0382 0.213 Uiso 1 1 calc GR . . . .
H58C H 0.5424 -0.2082 -0.0294 0.213 Uiso 1 1 calc GR . . . .
C13 C 0.5789(8) 0.1587(10) 0.1834(4) 0.114(4) Uani 1 1 d . . . . .
H13 H 0.6127 0.1386 0.1980 0.137 Uiso 1 1 calc R . . . .
C61 C 0.6683(6) 0.0767(8) -0.0278(5) 0.116(5) Uani 1 1 d . . . . .
H61A H 0.6872 0.1102 -0.0073 0.139 Uiso 1 1 calc R . . . .
H61B H 0.7024 0.0542 -0.0435 0.139 Uiso 1 1 calc R . . . .
C50 C 0.4518(10) 0.3006(11) -0.0694(5) 0.131(6) Uani 1 1 d . . . . .
H50 H 0.4481 0.3466 -0.0530 0.157 Uiso 1 1 calc R . . . .
C41 C 0.5720(8) -0.0533(11) -0.1171(6) 0.132(6) Uani 1 1 d . U . . .
H41 H 0.5604 -0.0860 -0.0959 0.158 Uiso 1 1 calc R . . . .
C59 C 0.5041(8) -0.1493(9) 0.0493(6) 0.134(6) Uani 1 1 d . . . . .
H59A H 0.5353 -0.1859 0.0383 0.201 Uiso 1 1 calc GR . . . .
H59B H 0.4695 -0.1819 0.0592 0.201 Uiso 1 1 calc GR . . . .
H59C H 0.5227 -0.1176 0.0701 0.201 Uiso 1 1 calc GR . . . .
C40 C 0.5873(12) -0.0916(16) -0.1512(7) 0.165(7) Uani 1 1 d . U . . .
H40 H 0.5872 -0.1496 -0.1538 0.198 Uiso 1 1 calc R . . . .
C98 C 0.4864(6) 0.4313(7) 0.1901(3) 0.086(3) Uani 1 1 d . . . . .
H98A H 0.4465 0.4325 0.2041 0.104 Uiso 1 1 calc R . . . .
H98B H 0.4818 0.3935 0.1682 0.104 Uiso 1 1 calc R . . . .
C12 C 0.5878(6) 0.1839(8) 0.1463(4) 0.096(3) Uani 1 1 d . . . . .
H12 H 0.6289 0.1814 0.1367 0.115 Uiso 1 1 calc R . . . .
C39 C 0.6026(13) -0.0400(19) -0.1816(7) 0.168(8) Uani 1 1 d . U . . .
H39 H 0.6131 -0.0661 -0.2049 0.202 Uiso 1 1 calc R . . . .
C97 C 0.5373(6) 0.4001(10) 0.2163(4) 0.108(4) Uani 1 1 d . . . . .
H97A H 0.5401 0.3397 0.2137 0.130 Uiso 1 1 calc R . . . .
H97B H 0.5258 0.4126 0.2430 0.130 Uiso 1 1 calc R . . . .
C45 C 0.4141(12) 0.2969(14) -0.1002(6) 0.151(7) Uani 1 1 d . . . . .
H45 H 0.3869 0.3409 -0.1063 0.181 Uiso 1 1 calc R . . . .
F6 F 0.3728(15) 0.5691(15) -0.0219(7) 0.311(13) Uani 1 1 d . . . . .
C57 C 0.4166(9) -0.0475(12) -0.0842(6) 0.147(7) Uani 1 1 d . . . . .
H57A H 0.4105 0.0088 -0.0933 0.221 Uiso 1 1 calc GR . . . .
H57B H 0.3772 -0.0773 -0.0855 0.221 Uiso 1 1 calc GR . . . .
H57C H 0.4474 -0.0751 -0.1003 0.221 Uiso 1 1 calc GR . . . .
C28 C 0.6348(13) -0.0053(11) 0.1156(5) 0.140(6) Uani 1 1 d . U . . .
H28 H 0.6070 -0.0024 0.1366 0.168 Uiso 1 1 calc R . . . .
C43 C 0.5891(9) 0.0826(14) -0.1443(5) 0.146(7) Uani 1 1 d . . . . .
H43 H 0.5903 0.1407 -0.1419 0.175 Uiso 1 1 calc R . . . .
C14 C 0.5054(13) 0.1378(18) 0.2433(5) 0.197(12) Uani 1 1 d . . . . .
H14A H 0.4981 0.1876 0.2583 0.295 Uiso 1 1 calc GR . . . .
H14B H 0.5409 0.1079 0.2539 0.295 Uiso 1 1 calc GR . . . .
H14C H 0.4684 0.1029 0.2442 0.295 Uiso 1 1 calc GR . . . .
C44 C 0.6042(12) 0.0443(17) -0.1816(5) 0.163(8) Uani 1 1 d . U . . .
H44 H 0.6141 0.0756 -0.2036 0.196 Uiso 1 1 calc R . . . .
P6 P 0.4007(8) -0.0623(10) 0.1744(5) 0.278(6) Uani 1 1 d D U . . .
F9 F 0.3716(12) -0.1119(16) 0.1389(7) 0.290(10) Uani 1 1 d D U . . .
F10 F 0.3340(12) -0.044(2) 0.1925(11) 0.51(3) Uani 1 1 d D U . . .
F7 F 0.3943(15) 0.0207(16) 0.1493(8) 0.385(17) Uani 1 1 d D U . . .
F8 F 0.4710(11) -0.071(2) 0.1593(9) 0.386(17) Uani 1 1 d D U . . .
F12 F 0.404(2) -0.1471(19) 0.1974(12) 0.49(2) Uani 1 1 d D U . . .
F11 F 0.4289(16) -0.003(2) 0.2084(7) 0.430(19) Uani 1 1 d D U . . .

loop_
_atom_site_aniso_label
_atom_site_aniso_U_11
_atom_site_aniso_U_22
_atom_site_aniso_U_33
_atom_site_aniso_U_23
_atom_site_aniso_U_13
_atom_site_aniso_U_12
Ru1 0.0567(3) 0.0573(3) 0.0670(3) -0.0011(3) 0.0078(3) -0.0030(2)
Fe2 0.0770(8) 0.0611(6) 0.0655(6) -0.0063(5) 0.0043(6) -0.0034(5)
Fe1 0.0611(6) 0.0574(6) 0.1045(9) -0.0127(6) -0.0044(6) -0.0036(5)
P4 0.0761(14) 0.0713(13) 0.0726(12) -0.0061(10) 0.0095(11) 0.0041(11)
P2 0.0790(15) 0.0747(14) 0.0837(14) -0.0207(12) -0.0016(11) -0.0011(11)
P1 0.0571(11) 0.0625(11) 0.1154(19) -0.0144(12) -0.0013(12) 0.0021(9)
P3 0.0944(17) 0.0794(14) 0.0682(12) -0.0001(11) -0.0049(12) 0.0005(13)
C2 0.067(4) 0.062(4) 0.057(4) 0.010(3) 0.009(3) 0.002(4)
N2 0.056(3) 0.059(3) 0.067(4) -0.011(3) 0.004(3) -0.004(3)
N6 0.063(4) 0.053(3) 0.079(4) -0.008(3) 0.011(3) -0.009(3)
N5 0.075(4) 0.064(4) 0.061(3) -0.011(3) 0.014(3) -0.007(3)
N1 0.063(4) 0.055(3) 0.082(4) -0.014(3) 0.006(3) -0.002(3)
C24 0.059(4) 0.068(4) 0.109(6) 0.019(5) -0.015(5) -0.002(3)
C1 0.044(3) 0.075(5) 0.064(4) 0.003(4) 0.007(3) 0.013(3)
C84 0.081(6) 0.080(6) 0.075(5) 0.009(4) 0.003(4) -0.008(5)
C85 0.069(5) 0.080(6) 0.089(6) -0.001(5) 0.006(5) 0.015(4)
C86 0.069(5) 0.106(8) 0.098(8) -0.010(6) -0.012(5) 0.014(5)
C81 0.093(7) 0.100(8) 0.139(11) 0.035(9) 0.003(8) 0.010(6)
C82 0.105(10) 0.094(8) 0.163(13) 0.016(9) -0.013(9) 0.029(7)
C83 0.118(10) 0.087(7) 0.098(8) 0.000(6) 0.011(7) 0.022(7)
C17 0.055(5) 0.081(6) 0.110(7) -0.008(5) -0.021(4) 0.018(4)
C23 0.068(5) 0.066(5) 0.076(5) -0.010(4) 0.006(4) -0.004(4)
C91 0.100(7) 0.066(5) 0.077(5) 0.006(4) 0.013(5) -0.010(5)
C16 0.076(6) 0.088(6) 0.090(6) 0.025(5) -0.009(5) 0.013(5)
C89 0.078(6) 0.085(6) 0.099(7) -0.017(5) 0.008(5) -0.007(5)
C76 0.21(3) 0.20(2) 0.155(17) -0.071(17) 0.030(17) -0.02(2)
C77 0.137(12) 0.117(10) 0.113(9) -0.038(8) 0.020(9) 0.015(9)
C78 0.106(8) 0.101(7) 0.073(5) -0.024(5) 0.006(5) 0.018(6)
C79 0.128(11) 0.155(13) 0.089(8) -0.005(8) 0.035(8) 0.036(10)
C80 0.154(12) 0.175(12) 0.141(10) -0.021(9) 0.026(9) 0.012(10)
C75 0.194(15) 0.187(14) 0.187(14) -0.012(12) 0.030(12) 0.012(12)
C55 0.075(7) 0.085(7) 0.140(11) 0.007(7) 0.017(7) -0.005(5)
C51 0.080(6) 0.054(5) 0.163(12) -0.012(6) -0.012(7) 0.001(4)
C96 0.111(8) 0.101(7) 0.091(6) 0.010(7) 0.006(7) -0.020(6)
C87 0.103(8) 0.063(5) 0.102(7) -0.007(5) 0.008(6) -0.026(5)
C54 0.063(5) 0.077(6) 0.129(9) -0.007(6) 0.008(5) -0.006(5)
N3 0.057(3) 0.064(4) 0.077(5) -0.007(3) 0.007(3) -0.006(3)
C7 0.064(6) 0.097(7) 0.135(10) -0.010(7) 0.048(7) -0.015(5)
C25 0.061(5) 0.074(5) 0.125(8) -0.001(5) 0.003(5) 0.012(4)
C21 0.051(4) 0.075(5) 0.110(7) -0.023(5) 0.022(4) -0.003(4)
C19 0.070(5) 0.093(6) 0.088(6) 0.021(5) 0.016(4) -0.029(5)
C60 0.112(10) 0.123(11) 0.135(12) 0.026(10) 0.027(10) -0.008(8)
C93 0.117(10) 0.127(11) 0.119(9) -0.054(9) 0.007(8) -0.054(9)
C5 0.081(7) 0.077(6) 0.103(7) 0.003(5) 0.004(6) -0.010(5)
C88 0.086(7) 0.085(6) 0.083(6) -0.008(5) -0.002(5) -0.018(5)
C22 0.072(5) 0.074(5) 0.086(6) -0.015(4) 0.017(4) -0.013(4)
N4 0.063(4) 0.072(4) 0.083(5) -0.001(4) 0.004(3) -0.010(3)
C92 0.139(12) 0.060(6) 0.147(12) -0.002(6) 0.023(10) -0.005(6)
C4 0.021(3) 0.086(6) 0.179(13) -0.032(6) 0.023(4) 0.013(3)
C94 0.064(6) 0.116(9) 0.113(9) -0.006(7) -0.001(5) -0.012(6)
C52 0.056(5) 0.111(9) 0.145(11) 0.003(7) -0.026(6) -0.011(5)
C6 0.083(6) 0.071(5) 0.074(5) -0.010(4) 0.008(4) 0.003(4)
C11 0.087(7) 0.071(5) 0.090(6) 0.005(5) 0.010(5) -0.014(5)
C53 0.076(6) 0.075(6) 0.181(14) -0.022(8) 0.000(8) -0.019(5)
P5 0.094(2) 0.120(3) 0.101(2) 0.0063(18) 0.0147(17) 0.0324(19)
C32 0.130(13) 0.093(9) 0.162(15) 0.003(10) -0.036(12) 0.012(9)
C26 0.052(5) 0.143(12) 0.194(16) -0.055(11) 0.032(8) -0.002(6)
C37 0.125(13) 0.148(15) 0.185(14) -0.066(13) -0.002(11) 0.047(11)
C36 0.086(7) 0.086(7) 0.163(11) -0.055(8) -0.007(7) 0.018(6)
C35 0.089(8) 0.066(6) 0.198(15) -0.017(7) -0.035(9) 0.012(5)
C34 0.139(15) 0.085(8) 0.235(19) -0.016(12) -0.011(14) 0.015(9)
C33 0.169(14) 0.169(13) 0.206(14) -0.021(12) -0.010(11) 0.039(11)
C38 0.219(17) 0.217(16) 0.213(16) -0.018(13) 0.008(12) 0.019(13)
F2 0.173(11) 0.42(2) 0.133(8) 0.076(11) 0.080(8) 0.149(14)
F3 0.295(18) 0.236(14) 0.173(10) 0.069(10) 0.062(11) 0.190(14)
C30 0.077(6) 0.051(4) 0.122(8) -0.001(5) -0.011(6) 0.000(4)
C67 0.177(19) 0.130(13) 0.134(12) 0.004(10) -0.039(12) 0.053(12)
C66 0.105(8) 0.094(7) 0.099(7) -0.007(6) -0.023(6) 0.008(6)
C65 0.091(8) 0.093(7) 0.124(9) -0.007(7) 0.001(7) 0.004(6)
C64 0.093(9) 0.113(10) 0.168(15) -0.028(10) -0.006(9) 0.009(8)
C63 0.129(17) 0.121(14) 0.34(4) 0.05(2) -0.035(19) 0.025(12)
C68 0.18(2) 0.107(12) 0.26(3) 0.038(15) -0.103(19) 0.034(12)
C8 0.066(7) 0.122(10) 0.179(15) -0.024(10) 0.022(8) -0.020(7)
C48 0.110(9) 0.089(7) 0.099(7) 0.009(6) -0.005(6) -0.001(7)
C47 0.130(12) 0.123(11) 0.116(10) -0.007(9) -0.025(9) 0.001(9)
C49 0.112(9) 0.085(7) 0.081(6) 0.000(5) 0.000(6) 0.018(6)
F1 0.30(2) 0.31(2) 0.265(19) -0.005(18) -0.061(18) -0.17(2)
C90 0.082(6) 0.090(7) 0.087(6) -0.011(5) 0.007(5) -0.029(5)
C71 0.133(13) 0.162(15) 0.099(9) -0.020(9) -0.036(9) -0.007(11)
C72 0.150(13) 0.099(8) 0.073(6) -0.019(6) -0.017(7) -0.006(8)
C73 0.22(3) 0.21(2) 0.082(9) -0.028(11) 0.005(12) 0.035(18)
C74 0.185(14) 0.193(14) 0.156(12) -0.035(11) 0.021(11) 0.001(11)
C69 0.212(15) 0.217(15) 0.162(13) -0.022(12) -0.013(11) 0.010(12)
C70 0.160(18) 0.21(2) 0.150(15) -0.027(15) -0.068(12) 0.014(15)
C18 0.064(5) 0.081(5) 0.078(5) -0.012(4) 0.006(4) -0.016(4)
C31 0.081(7) 0.094(7) 0.127(9) -0.013(7) -0.029(7) 0.008(6)
C29 0.093(8) 0.079(6) 0.130(11) 0.002(7) -0.018(7) 0.005(5)
C46 0.19(2) 0.128(14) 0.146(15) 0.010(11) -0.052(15) 0.058(13)
C3 0.048(5) 0.081(6) 0.194(13) -0.048(7) 0.062(7) -0.026(4)
C27 0.208(19) 0.105(11) 0.136(14) -0.008(10) -0.056(16) 0.044(13)
C15 0.098(8) 0.083(6) 0.085(6) 0.032(5) -0.020(5) -0.023(5)
C95 0.088(7) 0.099(8) 0.106(8) -0.026(6) 0.020(6) -0.016(6)
C10 0.117(10) 0.118(9) 0.083(6) 0.015(7) 0.023(7) -0.034(8)
C20 0.115(12) 0.180(17) 0.194(18) 0.127(16) -0.002(11) -0.011(11)
F4 0.152(9) 0.187(9) 0.129(7) 0.029(7) 0.053(6) 0.049(7)
C62 0.095(7) 0.070(5) 0.083(6) -0.007(4) 0.005(5) -0.018(5)
F5 0.296(18) 0.271(16) 0.133(8) 0.079(9) 0.057(10) 0.181(15)
C56 0.076(7) 0.140(12) 0.190(16) 0.037(12) 0.026(9) 0.024(8)
C9 0.137(12) 0.108(9) 0.100(8) 0.023(7) -0.022(8) -0.032(9)
C42 0.076(6) 0.157(12) 0.088(7) -0.051(8) 0.003(5) 0.011(7)
C58 0.142(14) 0.074(7) 0.210(19) -0.045(10) 0.000(13) -0.014(8)
C13 0.120(11) 0.128(11) 0.094(8) 0.047(8) 0.013(7) 0.014(9)
C61 0.066(6) 0.093(8) 0.188(14) 0.013(8) -0.005(7) -0.031(6)
C50 0.195(19) 0.105(10) 0.094(9) -0.002(7) -0.009(10) 0.037(11)
C41 0.130(12) 0.111(10) 0.154(13) -0.063(10) 0.002(10) 0.013(9)
C59 0.106(10) 0.081(7) 0.214(18) 0.041(9) -0.004(10) -0.010(7)
C40 0.162(12) 0.168(12) 0.165(11) -0.055(10) 0.006(10) -0.015(10)
C98 0.086(7) 0.091(7) 0.082(6) 0.011(5) 0.009(5) -0.008(5)
C12 0.083(7) 0.101(8) 0.104(8) 0.015(6) -0.007(6) 0.006(6)
C39 0.174(14) 0.185(12) 0.145(12) -0.037(11) 0.010(10) -0.001(11)
C97 0.094(8) 0.119(10) 0.111(8) 0.045(8) 0.002(6) -0.027(7)
C45 0.170(19) 0.137(14) 0.146(15) 0.022(12) 0.012(13) 0.060(14)
F6 0.43(4) 0.25(2) 0.25(2) -0.073(18) -0.04(2) -0.06(2)
C57 0.119(12) 0.143(14) 0.180(17) -0.043(13) -0.052(12) -0.024(11)
C28 0.197(17) 0.108(10) 0.114(11) 0.019(9) 0.001(12) 0.007(12)
C43 0.146(14) 0.174(16) 0.118(11) -0.058(11) 0.051(10) 0.005(12)
C14 0.22(2) 0.27(3) 0.099(10) 0.081(15) 0.026(13) -0.06(2)
C44 0.19(2) 0.203(15) 0.094(10) -0.037(12) 0.019(11) -0.008(18)
P6 0.278(6) 0.278(6) 0.278(6) 0.0024(15) 0.0001(15) -0.0006(15)
F9 0.291(10) 0.289(10) 0.291(10) 0.000(3) 0.000(3) -0.002(3)
F10 0.51(3) 0.51(3) 0.51(3) 0.000(3) 0.000(3) 0.000(3)
F7 0.385(17) 0.384(17) 0.385(17) 0.002(3) -0.001(3) -0.001(3)
F8 0.386(17) 0.386(17) 0.387(17) 0.000(3) 0.001(3) 0.001(3)
F12 0.49(2) 0.49(2) 0.49(2) 0.001(3) -0.001(3) 0.000(3)
F11 0.46(3) 0.44(3) 0.40(3) -0.04(2) -0.07(2) -0.11(2)

loop_
_atom_type_symbol
_atom_type_description
_atom_type_scat_dispersion_real
_atom_type_scat_dispersion_imag
_atom_type_scat_source
C C 0.0033 0.0016 'International Tables Vol C Tables 4.2.6.8 and 6.1.1.4'
H H 0.0000 0.0000 'International Tables Vol C Tables 4.2.6.8 and 6.1.1.4'
F F 0.0171 0.0103 'International Tables Vol C Tables 4.2.6.8 and 6.1.1.4'
Fe Fe 0.3463 0.8444 'International Tables Vol C Tables 4.2.6.8 and 6.1.1.4'
N N 0.0061 0.0033 'International Tables Vol C Tables 4.2.6.8 and 6.1.1.4'
P P 0.1023 0.0942 'International Tables Vol C Tables 4.2.6.8 and 6.1.1.4'
Ru Ru -1.2594 0.8363 'International Tables Vol C Tables 4.2.6.8 and 6.1.1.4'

loop_
_geom_angle_atom_site_label_1
_geom_angle_atom_site_label_2
_geom_angle_atom_site_label_3
_geom_angle
_geom_angle_site_symmetry_1
_geom_angle_site_symmetry_3
_geom_angle_publ_flag
C2 Ru1 N6 94.3(3) . . ?
C2 Ru1 N5 85.4(3) . . ?
C2 Ru1 C1 178.8(3) . . ?
C2 Ru1 N4 83.3(3) . . ?
N6 Ru1 N4 106.5(3) . . ?
N5 Ru1 N6 78.1(3) . . ?
N5 Ru1 C1 95.0(3) . . ?
N5 Ru1 N4 168.0(3) . . ?
C1 Ru1 N6 84.7(3) . . ?
C1 Ru1 N4 96.4(3) . . ?
N3 Ru1 C2 96.3(3) . . ?
N3 Ru1 N6 169.2(3) . . ?
N3 Ru1 N5 100.6(3) . . ?
N3 Ru1 C1 84.7(3) . . ?
N3 Ru1 N4 77.0(3) . . ?
P3 Fe2 P4 84.99(12) . . ?
N2 Fe2 P4 86.8(2) . . ?
N2 Fe2 P3 88.0(2) . . ?
N2 Fe2 C91 96.0(4) . . ?
N2 Fe2 C89 115.2(4) . . ?
N2 Fe2 C87 133.9(4) . . ?
N2 Fe2 C88 152.6(4) . . ?
N2 Fe2 C90 87.2(3) . . ?
C91 Fe2 P4 108.9(3) . . ?
C91 Fe2 P3 165.7(4) . . ?
C91 Fe2 C89 65.7(5) . . ?
C91 Fe2 C87 39.5(4) . . ?
C91 Fe2 C88 65.6(4) . . ?
C91 Fe2 C90 39.4(5) . . ?
C89 Fe2 P4 157.4(3) . . ?
C89 Fe2 P3 100.2(4) . . ?
C87 Fe2 P4 96.3(4) . . ?
C87 Fe2 P3 138.1(3) . . ?
C87 Fe2 C89 65.2(5) . . ?
C87 Fe2 C88 38.1(5) . . ?
C87 Fe2 C90 65.6(5) . . ?
C88 Fe2 P4 117.7(3) . . ?
C88 Fe2 P3 105.3(3) . . ?
C88 Fe2 C89 39.7(4) . . ?
C88 Fe2 C90 65.6(4) . . ?
C90 Fe2 P4 146.6(4) . . ?
C90 Fe2 P3 127.6(4) . . ?
C90 Fe2 C89 38.7(4) . . ?
P2 Fe1 P1 85.10(12) . . ?
N1 Fe1 P2 87.2(2) . . ?
N1 Fe1 P1 86.2(2) . . ?
N1 Fe1 C55 86.9(4) . . ?
N1 Fe1 C51 96.1(4) . . ?
N1 Fe1 C54 114.3(4) . . ?
N1 Fe1 C52 132.9(5) . . ?
N1 Fe1 C53 150.7(5) . . ?
C55 Fe1 P2 145.6(4) . . ?
C55 Fe1 P1 128.2(4) . . ?
C51 Fe1 P2 109.5(4) . . ?
C51 Fe1 P1 165.3(4) . . ?
C51 Fe1 C55 37.9(6) . . ?
C51 Fe1 C54 63.9(5) . . ?
C54 Fe1 P2 157.5(4) . . ?
C54 Fe1 P1 101.9(3) . . ?
C54 Fe1 C55 38.2(5) . . ?
C52 Fe1 P2 96.7(4) . . ?
C52 Fe1 P1 140.8(4) . . ?
C52 Fe1 C55 64.1(6) . . ?
C52 Fe1 C51 38.5(5) . . ?
C52 Fe1 C54 64.4(5) . . ?
C52 Fe1 C53 40.4(6) . . ?
C53 Fe1 P2 119.8(5) . . ?
C53 Fe1 P1 105.8(4) . . ?
C53 Fe1 C55 64.6(6) . . ?
C53 Fe1 C51 65.7(4) . . ?
C53 Fe1 C54 37.8(6) . . ?
C84 P4 Fe2 117.0(3) . . ?
C84 P4 C98 105.6(4) . . ?
C78 P4 Fe2 124.5(3) . . ?
C78 P4 C84 101.9(4) . . ?
C78 P4 C98 101.1(5) . . ?
C98 P4 Fe2 104.4(4) . . ?
C48 P2 Fe1 118.8(5) . . ?
C48 P2 C62 103.1(6) . . ?
C48 P2 C42 99.7(7) . . ?
C62 P2 Fe1 106.3(4) . . ?
C42 P2 Fe1 125.3(6) . . ?
C42 P2 C62 100.3(6) . . ?
C36 P1 Fe1 123.3(3) . . ?
C36 P1 C61 103.9(6) . . ?
C30 P1 Fe1 117.8(4) . . ?
C30 P1 C36 99.4(5) . . ?
C30 P1 C61 102.5(6) . . ?
C61 P1 Fe1 107.4(4) . . ?
C66 P3 Fe2 120.0(3) . . ?
C66 P3 C97 103.4(6) . . ?
C72 P3 Fe2 122.4(4) . . ?
C72 P3 C66 96.0(5) . . ?
C72 P3 C97 104.6(6) . . ?
C97 P3 Fe2 108.0(4) . . ?
N2 C2 Ru1 175.5(7) . . ?
C2 N2 Fe2 175.6(6) . . ?
C24 N6 Ru1 129.0(6) . . ?
C24 N6 C23 114.6(8) . . ?
C23 N6 Ru1 115.9(6) . . ?
C17 N5 Ru1 126.6(7) . . ?
C17 N5 C18 115.5(9) . . ?
C18 N5 Ru1 116.5(7) . . ?
C1 N1 Fe1 178.6(8) . . ?
N6 C24 C25 125.5(11) . . ?
N1 C1 Ru1 176.8(7) . . ?
C85 C84 P4 121.2(4) . . ?
C85 C84 C83 120.0 . . ?
C83 C84 P4 118.8(4) . . ?
C86 C85 C84 120.0 . . ?
C85 C86 C81 120.0 . . ?
C82 C81 C86 120.0 . . ?
C81 C82 C83 120.0 . . ?
C82 C83 C84 120.0 . . ?
N5 C17 C16 124.2(10) . . ?
N6 C23 C22 121.4(9) . . ?
N6 C23 C18 114.0(8) . . ?
C22 C23 C18 124.6(9) . . ?
C96 C91 Fe2 125.8(8) . . ?
C87 C91 Fe2 71.2(6) . . ?
C87 C91 C96 127.6(11) . . ?
C87 C91 C90 108.0(10) . . ?
C90 C91 Fe2 72.3(6) . . ?
C90 C91 C96 124.3(10) . . ?
C17 C16 C15 121.5(9) . . ?
C88 C89 Fe2 68.3(6) . . ?
C88 C89 C94 126.6(10) . . ?
C94 C89 Fe2 135.2(9) . . ?
C90 C89 Fe2 69.6(6) . . ?
C90 C89 C88 106.3(11) . . ?
C90 C89 C94 126.1(10) . . ?
C77 C76 C75 120.0 . . ?
C78 C77 C76 120.0 . . ?
C77 C78 P4 118.8(5) . . ?
C77 C78 C79 120.0 . . ?
C79 C78 P4 121.2(5) . . ?
C78 C79 C80 120.0 . . ?
C75 C80 C79 120.0 . . ?
C80 C75 C76 120.0 . . ?
C51 C55 Fe1 70.1(8) . . ?
C51 C55 C54 107.8(13) . . ?
C51 C55 C60 124.7(13) . . ?
C54 C55 Fe1 70.4(7) . . ?
C54 C55 C60 127.3(15) . . ?
C60 C55 Fe1 129.8(10) . . ?
C55 C51 Fe1 72.1(7) . . ?
C55 C51 C52 108.3(11) . . ?
C55 C51 C56 125.0(15) . . ?
C52 C51 Fe1 69.4(7) . . ?
C52 C51 C56 126.7(16) . . ?
C56 C51 Fe1 126.3(9) . . ?
C91 C87 Fe2 69.3(5) . . ?
C91 C87 C92 122.8(12) . . ?
C88 C87 Fe2 71.3(6) . . ?
C88 C87 C91 108.9(11) . . ?
C88 C87 C92 127.4(11) . . ?
C92 C87 Fe2 134.0(9) . . ?
C55 C54 Fe1 71.4(7) . . ?
C55 C54 C59 125.9(14) . . ?
C53 C54 Fe1 70.1(7) . . ?
C53 C54 C55 110.1(13) . . ?
C53 C54 C59 123.1(13) . . ?
C59 C54 Fe1 134.1(9) . . ?
C5 N3 Ru1 126.8(7) . . ?
C5 N3 C6 116.1(8) . . ?
C6 N3 Ru1 116.7(7) . . ?
C3 C7 C6 128.0(11) . . ?
C21 C25 C24 119.7(10) . . ?
C25 C21 C22 117.3(8) . . ?
C25 C21 C26 121.4(12) . . ?
C22 C21 C26 121.2(12) . . ?
C18 C19 C15 119.6(9) . . ?
C4 C5 N3 120.4(12) . . ?
C89 C88 Fe2 72.0(6) . . ?
C89 C88 C93 122.0(12) . . ?
C87 C88 Fe2 70.7(6) . . ?
C87 C88 C89 108.7(10) . . ?
C87 C88 C93 127.6(12) . . ?
C93 C88 Fe2 135.0(8) . . ?
C21 C22 C23 121.3(10) . . ?
C11 N4 Ru1 115.7(7) . . ?
C11 N4 C12 114.8(10) . . ?
C12 N4 Ru1 128.6(8) . . ?
C3 C4 C5 131.1(13) . . ?
C51 C52 Fe1 72.1(7) . . ?
C51 C52 C53 108.1(13) . . ?
C51 C52 C57 125.2(13) . . ?
C53 C52 Fe1 70.5(6) . . ?
C53 C52 C57 125.8(14) . . ?
C57 C52 Fe1 131.5(11) . . ?
N3 C6 C7 116.7(11) . . ?
N3 C6 C11 113.9(9) . . ?
C7 C6 C11 129.3(11) . . ?
N4 C11 C6 115.7(10) . . ?
N4 C11 C10 123.5(12) . . ?
C10 C11 C6 120.7(12) . . ?
C54 C53 Fe1 72.2(7) . . ?
C54 C53 C52 105.8(12) . . ?
C54 C53 C58 128.9(15) . . ?
C52 C53 Fe1 69.1(7) . . ?
C52 C53 C58 124.3(16) . . ?
C58 C53 Fe1 132.1(10) . . ?
F2 P5 F3 90.2(7) . . ?
F2 P5 F4 173.7(11) . . ?
F2 P5 F5 88.9(7) . . ?
F2 P5 F6 87.5(12) . . ?
F3 P5 F4 89.7(7) . . ?
F3 P5 F6 89.1(13) . . ?
F1 P5 F2 98.5(13) . . ?
F1 P5 F3 90.0(14) . . ?
F1 P5 F4 87.8(11) . . ?
F1 P5 F5 96.0(13) . . ?
F1 P5 F6 174.0(14) . . ?
F4 P5 F6 86.2(12) . . ?
F5 P5 F3 174.0(13) . . ?
F5 P5 F4 90.6(7) . . ?
F5 P5 F6 85.0(14) . . ?
C27 C32 C31 118.7(18) . . ?
C36 C37 C38 120.0 . . ?
C37 C36 P1 119.9(6) . . ?
C37 C36 C35 120.0 . . ?
C35 C36 P1 120.0(6) . . ?
C34 C35 C36 120.0 . . ?
C35 C34 C33 120.0 . . ?
C38 C33 C34 120.0 . . ?
C33 C38 C37 120.0 . . ?
C31 C30 P1 120.9(11) . . ?
C29 C30 P1 119.9(9) . . ?
C29 C30 C31 119.2(12) . . ?
C66 C67 C68 120.0 . . ?
C67 C66 P3 119.9(5) . . ?
C65 C66 P3 120.1(5) . . ?
C65 C66 C67 120.0 . . ?
C64 C65 C66 120.0 . . ?
C65 C64 C63 120.0 . . ?
C64 C63 C68 120.0 . . ?
C63 C68 C67 120.0 . . ?
C47 C48 P2 120.2(11) . . ?
C49 C48 P2 121.9(10) . . ?
C49 C48 C47 116.2(13) . . ?
C46 C47 C48 118.0(16) . . ?
C50 C49 C48 122.1(13) . . ?
C91 C90 Fe2 68.3(6) . . ?
C91 C90 C89 108.0(10) . . ?
C91 C90 C95 127.2(11) . . ?
C89 C90 Fe2 71.8(6) . . ?
C89 C90 C95 124.5(12) . . ?
C95 C90 Fe2 130.2(8) . . ?
C72 C71 C70 120.0 . . ?
C71 C72 P3 120.2(6) . . ?
C71 C72 C73 120.0 . . ?
C73 C72 P3 119.8(6) . . ?
C74 C73 C72 120.0 . . ?
C73 C74 C69 120.0 . . ?
C70 C69 C74 120.0 . . ?
C69 C70 C71 120.0 . . ?
N5 C18 C23 114.7(8) . . ?
C19 C18 N5 123.0(10) . . ?
C19 C18 C23 122.1(9) . . ?
C30 C31 C32 121.4(15) . . ?
C30 C29 C28 120.6(15) . . ?
C45 C46 C47 121.4(18) . . ?
C7 C3 C8 123.0(14) . . ?
C4 C3 C7 107.1(8) . . ?
C4 C3 C8 129.6(16) . . ?
C32 C27 C28 123.0(19) . . ?
C16 C15 C20 122.6(12) . . ?
C19 C15 C16 115.9(8) . . ?
C19 C15 C20 121.4(12) . . ?
C9 C10 C11 118.5(14) . . ?
C61 C62 P2 111.2(7) . . ?
C10 C9 C14 119.8(17) . . ?
C13 C9 C10 117.3(13) . . ?
C13 C9 C14 122.8(16) . . ?
C41 C42 P2 119.0(13) . . ?
C43 C42 P2 122.8(13) . . ?
C43 C42 C41 118.2(13) . . ?
C12 C13 C9 119.2(13) . . ?
C62 C61 P1 114.6(8) . . ?
C45 C50 C49 124.2(16) . . ?
C40 C41 C42 122(2) . . ?
C41 C40 C39 116(2) . . ?
C97 C98 P4 110.4(8) . . ?
N4 C12 C13 126.4(13) . . ?
C44 C39 C40 127(2) . . ?
C98 C97 P3 113.5(8) . . ?
C50 C45 C46 117.6(17) . . ?
C27 C28 C29 117.1(19) . . ?
C42 C43 C44 122(2) . . ?
C39 C44 C43 114(2) . . ?
F9 P6 F7 88.0(18) . . ?
F9 P6 F11 174.1(18) . . ?
F10 P6 F9 92.9(18) . . ?
F10 P6 F7 88.9(10) . . ?
F10 P6 F8 172.6(15) . . ?
F10 P6 F12 90.2(11) . . ?
F10 P6 F11 86.2(10) . . ?
F7 P6 F11 86.2(9) . . ?
F8 P6 F9 93.9(17) . . ?
F8 P6 F7 88.4(9) . . ?
F8 P6 F11 86.8(9) . . ?
F12 P6 F9 88(2) . . ?
F12 P6 F7 176(2) . . ?
F12 P6 F8 93.0(18) . . ?
F12 P6 F11 97(2) . . ?

loop_
_geom_bond_atom_site_label_1
_geom_bond_atom_site_label_2
_geom_bond_distance
_geom_bond_site_symmetry_2
_geom_bond_publ_flag
Ru1 C2 2.064(9) . ?
Ru1 N6 2.100(7) . ?
Ru1 N5 2.072(8) . ?
Ru1 C1 2.085(9) . ?
Ru1 N3 2.053(7) . ?
Ru1 N4 2.106(9) . ?
Fe2 P4 2.216(3) . ?
Fe2 P3 2.205(3) . ?
Fe2 N2 1.911(6) . ?
Fe2 C91 2.087(9) . ?
Fe2 C89 2.169(11) . ?
Fe2 C87 2.112(10) . ?
Fe2 C88 2.119(10) . ?
Fe2 C90 2.140(11) . ?
Fe1 P2 2.213(3) . ?
Fe1 P1 2.222(3) . ?
Fe1 N1 1.930(7) . ?
Fe1 C55 2.157(13) . ?
Fe1 C51 2.131(12) . ?
Fe1 C54 2.143(12) . ?
Fe1 C52 2.096(11) . ?
Fe1 C53 2.116(11) . ?
P4 C84 1.840(6) . ?
P4 C78 1.834(7) . ?
P4 C98 1.853(11) . ?
P2 C48 1.807(14) . ?
P2 C62 1.859(11) . ?
P2 C42 1.823(11) . ?
P1 C36 1.834(7) . ?
P1 C30 1.827(13) . ?
P1 C61 1.868(12) . ?
P3 C66 1.863(7) . ?
P3 C72 1.848(8) . ?
P3 C97 1.864(12) . ?
C2 N2 1.185(11) . ?
N6 C24 1.354(11) . ?
N6 C23 1.378(12) . ?
N5 C17 1.334(12) . ?
N5 C18 1.381(12) . ?
N1 C1 1.137(11) . ?
C24 C25 1.363(14) . ?
C84 C85 1.3900 . ?
C84 C83 1.3900 . ?
C85 C86 1.3900 . ?
C86 C81 1.3900 . ?
C81 C82 1.3900 . ?
C82 C83 1.3900 . ?
C17 C16 1.338(15) . ?
C23 C22 1.390(13) . ?
C23 C18 1.484(14) . ?
C91 C96 1.528(17) . ?
C91 C87 1.420(15) . ?
C91 C90 1.426(17) . ?
C16 C15 1.402(17) . ?
C89 C88 1.457(16) . ?
C89 C94 1.542(17) . ?
C89 C90 1.427(16) . ?
C76 C77 1.3900 . ?
C76 C75 1.3900 . ?
C77 C78 1.3900 . ?
C78 C79 1.3900 . ?
C79 C80 1.3900 . ?
C80 C75 1.3900 . ?
C55 C51 1.39(2) . ?
C55 C54 1.406(17) . ?
C55 C60 1.45(2) . ?
C51 C52 1.39(2) . ?
C51 C56 1.493(18) . ?
C87 C88 1.380(17) . ?
C87 C92 1.528(18) . ?
C54 C53 1.38(2) . ?
C54 C59 1.51(2) . ?
N3 C5 1.361(15) . ?
N3 C6 1.385(13) . ?
C7 C6 1.433(16) . ?
C7 C3 1.37(2) . ?
C25 C21 1.360(16) . ?
C21 C22 1.378(16) . ?
C21 C26 1.521(13) . ?
C19 C18 1.381(13) . ?
C19 C15 1.389(16) . ?
C93 C88 1.534(15) . ?
C5 C4 1.339(14) . ?
N4 C11 1.327(14) . ?
N4 C12 1.331(14) . ?
C4 C3 1.323(18) . ?
C52 C53 1.45(2) . ?
C52 C57 1.63(2) . ?
C6 C11 1.444(16) . ?
C11 C10 1.402(15) . ?
C53 C58 1.546(19) . ?
P5 F2 1.522(10) . ?
P5 F3 1.547(11) . ?
P5 F1 1.493(17) . ?
P5 F4 1.576(10) . ?
P5 F5 1.545(11) . ?
P5 F6 1.63(2) . ?
C32 C31 1.43(2) . ?
C32 C27 1.35(3) . ?
C37 C36 1.3900 . ?
C37 C38 1.3900 . ?
C36 C35 1.3900 . ?
C35 C34 1.3900 . ?
C34 C33 1.3900 . ?
C33 C38 1.3900 . ?
C30 C31 1.407(17) . ?
C30 C29 1.394(19) . ?
C67 C66 1.3900 . ?
C67 C68 1.3900 . ?
C66 C65 1.3900 . ?
C65 C64 1.3900 . ?
C64 C63 1.3900 . ?
C63 C68 1.3900 . ?
C8 C3 1.477(15) . ?
C48 C47 1.45(2) . ?
C48 C49 1.403(18) . ?
C47 C46 1.45(2) . ?
C49 C50 1.37(2) . ?
C90 C95 1.491(16) . ?
C71 C72 1.3900 . ?
C71 C70 1.3900 . ?
C72 C73 1.3900 . ?
C73 C74 1.3900 . ?
C74 C69 1.3900 . ?
C69 C70 1.3900 . ?
C29 C28 1.45(2) . ?
C46 C45 1.41(3) . ?
C27 C28 1.43(3) . ?
C15 C20 1.542(15) . ?
C10 C9 1.40(2) . ?
C62 C61 1.509(18) . ?
C9 C13 1.36(2) . ?
C9 C14 1.601(19) . ?
C42 C41 1.43(2) . ?
C42 C43 1.36(3) . ?
C13 C12 1.350(17) . ?
C50 C45 1.33(3) . ?
C41 C40 1.36(3) . ?
C40 C39 1.37(3) . ?
C98 C97 1.486(17) . ?
C39 C44 1.35(3) . ?
C43 C44 1.46(2) . ?
P6 F9 1.58(2) . ?
P6 F10 1.57(2) . ?
P6 F7 1.588(13) . ?
P6 F8 1.579(13) . ?
P6 F12 1.568(14) . ?
P6 F11 1.617(12) . ?

loop_
_platon_squeeze_void_nr
_platon_squeeze_void_average_x
_platon_squeeze_void_average_y
_platon_squeeze_void_average_z
_platon_squeeze_void_volume
_platon_squeeze_void_count_electrons
_platon_squeeze_void_content
1 0.190 -0.069 0.317 1502 695 ' '
2 0.304 -0.066 0.817 1502 695 ' '
3 0.972 0.336 0.016 14 5 ' '
4 0.528 0.336 0.516 14 5 ' '
5 0.472 0.663 0.016 14 5 ' '
6 0.028 0.663 0.516 14 5 ' '

loop_
_twin_individual_id
_twin_individual_mass_fraction_refined
1 0.83(3)
2 0.17(3)
